data_2231892
loop_
_publ_author_name
'Li, Wei-Wei'
'Yu, Tie-Ming'
'Lv, Lu-Ping'
'Hu, Xian-Chao'

_publ_section_title
;
 (<i>E</i>)-Methyl <i>N</i>'-(3-hydroxybenzylidene)hydrazinecarboxylate
 dihydrate
;
_journal_coeditor_code HB6397
_journal_issue 10
_journal_name_full 'Acta Crystallographica Section E'
_journal_page_first o2584
_journal_paper_doi 10.1107/S1600536811035689
_journal_volume 67
_journal_year 2011
_chemical_formula_iupac 'C9 H10 N2 O3, 2H2 O'
_chemical_formula_moiety 'C9 H10 N2 O3, 2(H2 O)'
_chemical_formula_sum 'C9 H14 N2 O5'
_chemical_formula_weight 230.22
_chemical_name_systematic
;
(<i>E</i>)-methyl
<i>N</i>'-(3-hydroxybenzylidene)hydrazinecarboxylate dihydrate
;
_space_group_IT_number 14
_symmetry_cell_setting monoclinic
_symmetry_space_group_name_Hall '-P 2ybc'
_symmetry_space_group_name_H-M 'P 1 21/c 1'
_atom_sites_solution_hydrogens geom
_atom_sites_solution_primary direct
_atom_sites_solution_secondary difmap
_audit_creation_method SHELXL-97
_cell_angle_alpha 90.00
_cell_angle_beta 99.675(3)
_cell_angle_gamma 90.00
_cell_formula_units_Z 8
_cell_length_a 11.7316(16)
_cell_length_b 20.785(3)
_cell_length_c 9.5259(16)
_cell_measurement_reflns_used 4438
_cell_measurement_temperature 223(2)
_cell_measurement_theta_max 26.0
_cell_measurement_theta_min 1.6
_cell_volume 2289.8(6)
_computing_cell_refinement 'SAINT (Bruker, 2002)'
_computing_data_collection 'SMART (Bruker, 2002)'
_computing_data_reduction 'SAINT (Bruker, 2002)'
_computing_molecular_graphics 'SHELXTL (Sheldrick, 2008)'
_computing_publication_material 'SHELXTL (Sheldrick, 2008)'
_computing_structure_refinement 'SHELXL97 (Sheldrick, 2008)'
_computing_structure_solution 'SHELXS97 (Sheldrick, 2008)'
_diffrn_ambient_temperature 223(2)
_diffrn_measured_fraction_theta_full 0.985
_diffrn_measured_fraction_theta_max 0.985
_diffrn_measurement_device_type 'Bruker SMART CCD'
_diffrn_measurement_method '\f and \w scans'
_diffrn_radiation_monochromator graphite
_diffrn_radiation_source 'fine-focus sealed tube'
_diffrn_radiation_type MoK\a
_diffrn_radiation_wavelength 0.71073
_diffrn_reflns_av_R_equivalents 0.0233
_diffrn_reflns_av_sigmaI/netI 0.0229
_diffrn_reflns_limit_h_max 14
_diffrn_reflns_limit_h_min -13
_diffrn_reflns_limit_k_max 25
_diffrn_reflns_limit_k_min -24
_diffrn_reflns_limit_l_max 11
_diffrn_reflns_limit_l_min -11
_diffrn_reflns_number 19583
_diffrn_reflns_theta_full 26.00
_diffrn_reflns_theta_max 26.00
_diffrn_reflns_theta_min 1.76
_exptl_absorpt_coefficient_mu 0.110
_exptl_absorpt_correction_T_max 0.989
_exptl_absorpt_correction_T_min 0.977
_exptl_absorpt_correction_type multi-scan
_exptl_absorpt_process_details '(SADABS; Bruker, 2002)'
_exptl_crystal_colour colourless
_exptl_crystal_density_diffrn 1.336
_exptl_crystal_density_method 'not measured'
_exptl_crystal_description Block
_exptl_crystal_F_000 976
_exptl_crystal_size_max 0.18
_exptl_crystal_size_mid 0.17
_exptl_crystal_size_min 0.15
_refine_diff_density_max 0.221
_refine_diff_density_min -0.142
_refine_ls_extinction_coef 0.0121(13)
_refine_ls_extinction_expression Fc^*^=kFc[1+0.001xFc^2^\l^3^/sin(2\q)]^-1/4^
_refine_ls_extinction_method SHELXL
_refine_ls_goodness_of_fit_ref 1.032
_refine_ls_hydrogen_treatment mixed
_refine_ls_matrix_type full
_refine_ls_number_parameters 326
_refine_ls_number_reflns 4438
_refine_ls_number_restraints 0
_refine_ls_restrained_S_all 1.032
_refine_ls_R_factor_all 0.0554
_refine_ls_R_factor_gt 0.0398
_refine_ls_shift/su_max 0.000
_refine_ls_shift/su_mean 0.000
_refine_ls_structure_factor_coef Fsqd
_refine_ls_weighting_details 'calc w=1/[\s^2^(Fo^2^)+(0.0525P)^2^+0.6042P] where P=(Fo^2^+2Fc^2^)/3'
_refine_ls_weighting_scheme calc
_refine_ls_wR_factor_gt 0.1042
_refine_ls_wR_factor_ref 0.1172
_reflns_number_gt 3346
_reflns_number_total 4438
_reflns_threshold_expression I>2\s(I)
_cod_data_source_file hb6397.cif
_cod_data_source_block I
_cod_original_cell_volume 2289.7(6)
_cod_original_sg_symbol_H-M 'P 21/c'
_cod_database_code 2231892
_cod_database_fobs_code 2231892

loop_
_symmetry_equiv_pos_as_xyz
'x, y, z'
'-x, y+1/2, -z+1/2'
'-x, -y, -z'
'x, -y-1/2, z-1/2'

loop_
_atom_site_type_symbol
_atom_site_label
_atom_site_fract_x
_atom_site_fract_y
_atom_site_fract_z
_atom_site_U_iso_or_equiv
_atom_site_adp_type
_atom_site_calc_flag
_atom_site_refinement_flags
_atom_site_occupancy
_atom_site_symmetry_multiplicity
C C1 0.24171(13) 0.62113(8) 0.93235(17) 0.0448(4) Uani d . 1 1
H H1 0.2511 0.5777 0.9139 0.054 Uiso calc R 1 1
C C2 0.29711(14) 0.66693(8) 0.86354(17) 0.0482(4) Uani d . 1 1
C C3 0.28141(16) 0.73158(9) 0.8879(2) 0.0573(5) Uani d . 1 1
H H3 0.3184 0.7624 0.8410 0.069 Uiso calc R 1 1
C C4 0.21077(18) 0.74998(9) 0.9821(2) 0.0646(5) Uani d . 1 1
H H4 0.1997 0.7935 0.9981 0.078 Uiso calc R 1 1
C C5 0.15620(16) 0.70477(8) 1.0530(2) 0.0572(5) Uani d . 1 1
H H5 0.1088 0.7178 1.1168 0.069 Uiso calc R 1 1
C C6 0.17198(13) 0.64001(8) 1.02913(17) 0.0445(4) Uani d . 1 1
C C7 0.11467(14) 0.59292(8) 1.10740(17) 0.0473(4) Uani d . 1 1
H H7 0.0626 0.6075 1.1640 0.057 Uiso calc R 1 1
C C8 0.08718(13) 0.43208(8) 1.18676(17) 0.0445(4) Uani d . 1 1
C C9 0.02974(17) 0.33892(8) 1.2976(2) 0.0630(5) Uani d . 1 1
H H9A -0.0218 0.3263 1.3609 0.095 Uiso calc R 1 1
H H9B 0.1077 0.3282 1.3394 0.095 Uiso calc R 1 1
H H9C 0.0093 0.3167 1.2086 0.095 Uiso calc R 1 1
C C10 0.24610(13) 0.40621(8) 0.55031(17) 0.0480(4) Uani d . 1 1
H H10 0.2391 0.3631 0.5735 0.058 Uiso calc R 1 1
C C11 0.17966(14) 0.45186(8) 0.60274(19) 0.0522(4) Uani d . 1 1
C C12 0.19031(17) 0.51613(9) 0.5701(2) 0.0607(5) Uani d . 1 1
H H12 0.1448 0.5469 0.6051 0.073 Uiso calc R 1 1
C C13 0.26877(18) 0.53409(9) 0.4855(2) 0.0644(5) Uani d . 1 1
H H13 0.2769 0.5774 0.4643 0.077 Uiso calc R 1 1
C C14 0.33570(16) 0.48887(9) 0.43165(19) 0.0570(5) Uani d . 1 1
H H14 0.3887 0.5016 0.3746 0.068 Uiso calc R 1 1
C C15 0.32374(14) 0.42458(8) 0.46271(17) 0.0467(4) Uani d . 1 1
C C16 0.39374(15) 0.37710(8) 0.40232(19) 0.0539(4) Uani d . 1 1
H H16 0.4485 0.3914 0.3493 0.065 Uiso calc R 1 1
C C17 0.44785(15) 0.21513(8) 0.36295(19) 0.0533(4) Uani d . 1 1
C C18 0.52822(17) 0.12027(9) 0.2861(2) 0.0629(5) Uani d . 1 1
H H18A 0.5858 0.1071 0.2314 0.094 Uiso calc R 1 1
H H18B 0.4541 0.1039 0.2426 0.094 Uiso calc R 1 1
H H18C 0.5475 0.1037 0.3812 0.094 Uiso calc R 1 1
N N1 0.13314(11) 0.53299(6) 1.10118(14) 0.0444(3) Uani d . 1 1
N N2 0.07182(11) 0.49575(6) 1.18140(14) 0.0483(3) Uani d . 1 1
H H2 0.0235 0.5134 1.2282 0.058 Uiso calc R 1 1
N N3 0.38247(12) 0.31715(7) 0.41971(16) 0.0534(4) Uani d . 1 1
N N4 0.45443(13) 0.27907(7) 0.35476(18) 0.0629(4) Uani d . 1 1
H H4N 0.5036 0.2965 0.3089 0.075 Uiso calc R 1 1
O O1 0.15029(10) 0.40159(6) 1.12288(14) 0.0586(3) Uani d . 1 1
O O2 0.02087(10) 0.40691(5) 1.27386(13) 0.0539(3) Uani d . 1 1
O O1W 0.45469(16) 0.53255(7) 0.82064(18) 0.0679(4) Uani d . 1 1
O O3 0.36825(11) 0.65024(6) 0.76926(14) 0.0668(4) Uani d . 1 1
H H3W 0.3707 0.6109 0.7630 0.100 Uiso calc R 1 1
O O2W 0.33906(13) 0.44786(8) 0.98696(18) 0.0720(4) Uani d . 1 1
O O4 0.38368(12) 0.18520(6) 0.42559(17) 0.0732(4) Uani d . 1 1
O O3W 0.19045(16) 0.27222(8) 0.05155(19) 0.0845(5) Uani d . 1 1
O O5 0.52396(11) 0.18889(6) 0.29060(15) 0.0629(4) Uani d . 1 1
O O4W 0.10070(16) 0.31023(8) 0.7479(2) 0.0787(5) Uani d . 1 1
O O6 0.10057(13) 0.43537(7) 0.68672(17) 0.0761(4) Uani d . 1 1
H H4A 0.132(3) 0.2983(17) 0.827(4) 0.141(15) Uiso d . 1 1
H H1A 0.518(2) 0.5347(13) 0.881(3) 0.102(10) Uiso d . 1 1
H H1B 0.413(2) 0.5075(13) 0.861(3) 0.094(8) Uiso d . 1 1
H H4B 0.135(2) 0.2862(13) 0.692(3) 0.092(8) Uiso d . 1 1
H H2B 0.279(2) 0.4539(13) 1.017(3) 0.106(9) Uiso d . 1 1
H H2A 0.347(3) 0.4003(17) 0.965(3) 0.139(11) Uiso d . 1 1
H H3A 0.263(3) 0.2683(15) 0.039(3) 0.126(11) Uiso d . 1 1
H H3B 0.187(2) 0.3149(15) 0.085(3) 0.120(10) Uiso d . 1 1
H H6 0.103(2) 0.3920(13) 0.705(2) 0.094(8) Uiso d . 1 1

loop_
_atom_site_aniso_label
_atom_site_aniso_U_11
_atom_site_aniso_U_22
_atom_site_aniso_U_33
_atom_site_aniso_U_12
_atom_site_aniso_U_13
_atom_site_aniso_U_23
C1 0.0445(8) 0.0408(9) 0.0520(9) 0.0018(7) 0.0162(7) 0.0025(7)
C2 0.0450(9) 0.0510(10) 0.0519(9) 0.0020(7) 0.0176(7) 0.0062(7)
C3 0.0626(11) 0.0454(10) 0.0690(11) -0.0062(8) 0.0262(9) 0.0070(8)
C4 0.0798(13) 0.0409(10) 0.0801(13) -0.0042(9) 0.0336(11) -0.0047(9)
C5 0.0653(11) 0.0479(10) 0.0654(11) -0.0014(8) 0.0313(9) -0.0075(8)
C6 0.0411(8) 0.0458(9) 0.0485(9) -0.0020(7) 0.0128(7) -0.0003(7)
C7 0.0462(9) 0.0467(10) 0.0540(9) -0.0012(7) 0.0225(7) -0.0019(7)
C8 0.0418(8) 0.0441(9) 0.0501(9) -0.0038(7) 0.0152(7) -0.0024(7)
C9 0.0709(12) 0.0434(10) 0.0791(13) -0.0057(8) 0.0253(10) 0.0067(9)
C10 0.0461(9) 0.0441(9) 0.0579(10) 0.0014(7) 0.0200(8) 0.0006(7)
C11 0.0489(9) 0.0520(10) 0.0607(10) 0.0027(7) 0.0236(8) -0.0013(8)
C12 0.0687(12) 0.0491(11) 0.0712(12) 0.0085(9) 0.0317(10) -0.0057(8)
C13 0.0806(13) 0.0430(10) 0.0763(12) 0.0006(9) 0.0326(11) 0.0001(9)
C14 0.0634(11) 0.0507(10) 0.0633(11) -0.0012(8) 0.0292(9) 0.0035(8)
C15 0.0460(9) 0.0470(9) 0.0500(9) 0.0023(7) 0.0168(7) 0.0001(7)
C16 0.0557(10) 0.0497(11) 0.0637(11) 0.0022(8) 0.0316(9) 0.0034(8)
C17 0.0485(9) 0.0490(10) 0.0680(11) 0.0027(8) 0.0259(8) 0.0024(8)
C18 0.0634(11) 0.0483(11) 0.0799(13) 0.0027(8) 0.0203(10) -0.0109(9)
N1 0.0421(7) 0.0455(8) 0.0493(7) -0.0037(6) 0.0184(6) 0.0001(6)
N2 0.0490(7) 0.0413(8) 0.0618(8) -0.0004(6) 0.0296(7) -0.0002(6)
N3 0.0511(8) 0.0493(9) 0.0671(9) 0.0047(6) 0.0307(7) 0.0012(7)
N4 0.0639(9) 0.0461(9) 0.0916(11) 0.0041(7) 0.0501(9) 0.0029(8)
O1 0.0615(7) 0.0477(7) 0.0744(8) 0.0030(6) 0.0338(6) -0.0050(6)
O2 0.0568(7) 0.0418(6) 0.0699(8) -0.0023(5) 0.0302(6) 0.0034(5)
O1W 0.0705(10) 0.0576(9) 0.0822(10) 0.0064(7) 0.0321(9) 0.0102(7)
O3 0.0772(9) 0.0521(7) 0.0843(9) 0.0051(6) 0.0516(7) 0.0114(6)
O2W 0.0593(8) 0.0651(10) 0.1011(11) -0.0063(7) 0.0406(8) -0.0012(8)
O4 0.0724(9) 0.0517(8) 0.1089(11) -0.0003(6) 0.0542(8) 0.0060(7)
O3W 0.0890(11) 0.0631(10) 0.1173(13) -0.0099(8) 0.0631(10) -0.0202(9)
O5 0.0653(8) 0.0459(7) 0.0876(9) 0.0016(6) 0.0423(7) -0.0042(6)
O4W 0.0942(12) 0.0573(9) 0.0935(12) 0.0052(8) 0.0418(11) 0.0071(9)
O6 0.0803(10) 0.0565(9) 0.1084(12) 0.0107(7) 0.0646(9) 0.0068(8)

loop_
_atom_type_symbol
_atom_type_description
_atom_type_scat_dispersion_real
_atom_type_scat_dispersion_imag
_atom_type_scat_source
C C 0.0033 0.0016 'International Tables Vol C Tables 4.2.6.8 and 6.1.1.4'
H H 0.0000 0.0000 'International Tables Vol C Tables 4.2.6.8 and 6.1.1.4'
N N 0.0061 0.0033 'International Tables Vol C Tables 4.2.6.8 and 6.1.1.4'
O O 0.0106 0.0060 'International Tables Vol C Tables 4.2.6.8 and 6.1.1.4'

loop_
_geom_angle_atom_site_label_1
_geom_angle_atom_site_label_2
_geom_angle_atom_site_label_3
_geom_angle
C2 C1 C6 119.88(15)
C2 C1 H1 120.1
C6 C1 H1 120.1
O3 C2 C1 121.65(15)
O3 C2 C3 118.03(14)
C1 C2 C3 120.31(15)
C4 C3 C2 119.52(16)
C4 C3 H3 120.2
C2 C3 H3 120.2
C3 C4 C5 120.79(17)
C3 C4 H4 119.6
C5 C4 H4 119.6
C4 C5 C6 119.84(16)
C4 C5 H5 120.1
C6 C5 H5 120.1
C5 C6 C1 119.63(15)
C5 C6 C7 118.84(14)
C1 C6 C7 121.52(15)
N1 C7 C6 122.52(14)
N1 C7 H7 118.7
C6 C7 H7 118.7
O1 C8 N2 126.05(14)
O1 C8 O2 125.11(15)
N2 C8 O2 108.84(13)
O2 C9 H9A 109.5
O2 C9 H9B 109.5
H9A C9 H9B 109.5
O2 C9 H9C 109.5
H9A C9 H9C 109.5
H9B C9 H9C 109.5
C11 C10 C15 119.87(16)
C11 C10 H10 120.1
C15 C10 H10 120.1
O6 C11 C10 121.45(16)
O6 C11 C12 118.05(15)
C10 C11 C12 120.50(15)
C13 C12 C11 119.32(16)
C13 C12 H12 120.3
C11 C12 H12 120.3
C12 C13 C14 120.89(17)
C12 C13 H13 119.6
C14 C13 H13 119.6
C13 C14 C15 119.70(16)
C13 C14 H14 120.2
C15 C14 H14 120.2
C14 C15 C10 119.71(15)
C14 C15 C16 119.00(15)
C10 C15 C16 121.30(15)
N3 C16 C15 122.31(15)
N3 C16 H16 118.8
C15 C16 H16 118.8
O4 C17 O5 124.86(17)
O4 C17 N4 126.06(16)
O5 C17 N4 109.08(14)
O5 C18 H18A 109.5
O5 C18 H18B 109.5
H18A C18 H18B 109.5
O5 C18 H18C 109.5
H18A C18 H18C 109.5
H18B C18 H18C 109.5
C7 N1 N2 114.72(13)
C8 N2 N1 119.99(12)
C8 N2 H2 120.0
N1 N2 H2 120.0
C16 N3 N4 114.91(14)
C17 N4 N3 120.01(14)
C17 N4 H4N 120.0
N3 N4 H4N 120.0
C8 O2 C9 116.76(13)
H1A O1W H1B 103(2)
C2 O3 H3W 109.5
H2B O2W H2A 109(3)
H3A O3W H3B 103(3)
C17 O5 C18 117.01(14)
H4A O4W H4B 102(3)
C11 O6 H6 110.8(15)

loop_
_geom_bond_atom_site_label_1
_geom_bond_atom_site_label_2
_geom_bond_distance
C1 C2 1.379(2)
C1 C6 1.388(2)
C1 H1 0.9300
C2 O3 1.3695(19)
C2 C3 1.381(2)
C3 C4 1.374(2)
C3 H3 0.9300
C4 C5 1.376(2)
C4 H4 0.9300
C5 C6 1.383(2)
C5 H5 0.9300
C6 C7 1.461(2)
C7 N1 1.267(2)
C7 H7 0.9300
C8 O1 1.2132(18)
C8 N2 1.335(2)
C8 O2 1.3357(18)
C9 O2 1.432(2)
C9 H9A 0.9600
C9 H9B 0.9600
C9 H9C 0.9600
C10 C11 1.374(2)
C10 C15 1.388(2)
C10 H10 0.9300
C11 O6 1.367(2)
C11 C12 1.382(3)
C12 C13 1.373(3)
C12 H12 0.9300
C13 C14 1.378(3)
C13 H13 0.9300
C14 C15 1.381(2)
C14 H14 0.9300
C15 C16 1.462(2)
C16 N3 1.267(2)
C16 H16 0.9300
C17 O4 1.209(2)
C17 O5 1.3329(19)
C17 N4 1.334(2)
C18 O5 1.428(2)
C18 H18A 0.9600
C18 H18B 0.9600
C18 H18C 0.9600
N1 N2 1.3731(17)
N2 H2 0.8600
N3 N4 1.3776(18)
N4 H4N 0.8600
O1W H1A 0.86(3)
O1W H1B 0.85(3)
O3 H3W 0.8200
O2W H2B 0.81(3)
O2W H2A 1.02(3)
O3W H3A 0.88(3)
O3W H3B 0.95(3)
O4W H4A 0.82(4)
O4W H4B 0.87(3)
O6 H6 0.92(3)

loop_
_geom_hbond_atom_site_label_D
_geom_hbond_atom_site_label_H
_geom_hbond_atom_site_label_A
_geom_hbond_site_symmetry_A
_geom_hbond_distance_DH
_geom_hbond_distance_HA
_geom_hbond_distance_DA
_geom_hbond_angle_DHA
_geom_hbond_publ_flag
O1W H1B O2W . 0.85(3) 2.02(3) 2.859(2) 169(2) yes
O1W H1A O2W 3_667 0.86(3) 1.95(3) 2.809(3) 172(3) yes
N2 H2 O6 3_567 0.86 2.07 2.9278(17) 171.2 yes
O2W H2A O4 4_566 1.02(3) 1.88(3) 2.893(2) 171(3) yes
O2W H2B O1 . 0.81(3) 2.23(3) 2.9102(18) 141(3) yes
O2W H2B N1 . 0.81(3) 2.59(3) 3.322(2) 149(3) yes
O3W H3A O4 4_565 0.88(3) 2.15(3) 2.877(2) 139(3) yes
O3W H3B O1 1_554 0.95(3) 1.90(3) 2.832(2) 168(3) yes
O3 H3W O1W . 0.82 1.93 2.6617(19) 147.2 yes
O4W H4B O3W 4_566 0.87(3) 2.00(3) 2.864(2) 172(2) yes
O4W H4A O3W 1_556 0.82(4) 2.20(4) 3.013(3) 170(3) yes
N4 H4N O3 3_666 0.86 2.10 2.9509(18) 169.4 yes
O6 H6 O4W . 0.92(3) 1.75(3) 2.665(2) 176(2) yes

loop_
_geom_torsion_atom_site_label_1
_geom_torsion_atom_site_label_2
_geom_torsion_atom_site_label_3
_geom_torsion_atom_site_label_4
_geom_torsion
C6 C1 C2 O3 178.82(15)
C6 C1 C2 C3 -1.5(3)
O3 C2 C3 C4 -179.89(17)
C1 C2 C3 C4 0.4(3)
C2 C3 C4 C5 0.5(3)
C3 C4 C5 C6 -0.3(3)
C4 C5 C6 C1 -0.8(3)
C4 C5 C6 C7 179.01(17)
C2 C1 C6 C5 1.7(2)
C2 C1 C6 C7 -178.10(15)
C5 C6 C7 N1 -173.42(17)
C1 C6 C7 N1 6.4(3)
C15 C10 C11 O6 178.56(17)
C15 C10 C11 C12 -0.7(3)
O6 C11 C12 C13 -179.77(19)
C10 C11 C12 C13 -0.5(3)
C11 C12 C13 C14 0.8(3)
C12 C13 C14 C15 0.1(3)
C13 C14 C15 C10 -1.3(3)
C13 C14 C15 C16 178.77(18)
C11 C10 C15 C14 1.6(3)
C11 C10 C15 C16 -178.51(17)
C14 C15 C16 N3 -175.88(18)
C10 C15 C16 N3 4.2(3)
C6 C7 N1 N2 -179.94(14)
O1 C8 N2 N1 -2.0(3)
O2 C8 N2 N1 178.36(13)
C7 N1 N2 C8 -177.79(15)
C15 C16 N3 N4 179.48(16)
O4 C17 N4 N3 -1.1(3)
O5 C17 N4 N3 178.98(15)
C16 N3 N4 C17 -178.25(18)
O1 C8 O2 C9 2.9(2)
N2 C8 O2 C9 -177.42(15)
O4 C17 O5 C18 0.8(3)
N4 C17 O5 C18 -179.25(16)

loop_
_cod_related_entry_id
_cod_related_entry_database
_cod_related_entry_code
1 ChemSpider 30657029
